data_2200825
loop_
_publ_author_name
'Jovanovic, Jovan'
'Elling, Wilhelm'
'Sch\"urmann, Markus'
'Preut, Hans'
'Spiteller, Michael'

_publ_section_title
;
 (<i>Z</i>)-2,3,2',3'-Tetrahydro-[1,1']biindenylidene
;
_journal_issue 1
_journal_name_full 'Acta Crystallographica Section E'
_journal_page_first o35
_journal_page_last o36
_journal_paper_doi 10.1107/S1600536801021092
_journal_volume 58
_journal_year 2002
_chemical_formula_iupac 'C18 H16'
_chemical_formula_moiety 'C18 H16'
_chemical_formula_sum 'C18 H16'
_chemical_formula_weight 232.31
_chemical_name_systematic
;
 ?
;
_space_group_IT_number 61
_symmetry_cell_setting orthorhombic
_symmetry_space_group_name_Hall '-P 2ac 2ab'
_symmetry_space_group_name_H-M 'P b c a'
_atom_sites_solution_hydrogens geom
_atom_sites_solution_primary direct
_atom_sites_solution_secondary difmap
_audit_creation_method SHELXL-97
_cell_angle_alpha 90.00
_cell_angle_beta 90.00
_cell_angle_gamma 90.00
_cell_formula_units_Z 16
_cell_length_a 14.7176(2)
_cell_length_b 14.7680(2)
_cell_length_c 23.5860(3)
_cell_measurement_reflns_used 14231
_cell_measurement_temperature 291.0(10)
_cell_measurement_theta_max 27.49
_cell_measurement_theta_min 3.09
_cell_volume 5126.41(12)
_computing_cell_refinement
;
DENZO and SCALEPACK (Otwinowski & Minor, 1997)
;
_computing_data_collection 'COLLECT (Nonius, 1998)'
_computing_data_reduction
;
DENZO and SCALEPACK
;
_computing_molecular_graphics 'SHELXTL-Plus (Sheldrick, 1991)'
_computing_publication_material
;
SHELXL97, PARST95 (Nardelli, 1995) and PLATON (Spek, 2001)
;
_computing_structure_refinement 'SHELXL97 (Sheldrick, 1997)'
_computing_structure_solution 'SHELXS97 (Sheldrick, 1990)'
_diffrn_ambient_temperature 291.0(10)
_diffrn_detector_area_resol_mean '10 vertical, 18 horizontal'
_diffrn_measured_fraction_theta_full .997
_diffrn_measured_fraction_theta_max .997
_diffrn_measurement_device_type 'Nonius KappaCCD'
_diffrn_measurement_method
;
357 frames via \w-rotation (\D\w=1\%) with 3 sets at
different \k-angles and two times 60 s per frame
;
_diffrn_radiation_monochromator graphite
_diffrn_radiation_source 'fine-focus sealed tube'
_diffrn_radiation_type MoK\a
_diffrn_radiation_wavelength .71073
_diffrn_reflns_av_R_equivalents .036
_diffrn_reflns_av_sigmaI/netI .0505
_diffrn_reflns_limit_h_max 19
_diffrn_reflns_limit_h_min -19
_diffrn_reflns_limit_k_max 19
_diffrn_reflns_limit_k_min -19
_diffrn_reflns_limit_l_max 30
_diffrn_reflns_limit_l_min -30
_diffrn_reflns_number 5855
_diffrn_reflns_theta_full 27.49
_diffrn_reflns_theta_max 27.49
_diffrn_reflns_theta_min 3.09
_diffrn_standards_decay_% 0
_diffrn_standards_number none
_exptl_absorpt_coefficient_mu .068
_exptl_absorpt_correction_type none
_exptl_crystal_colour colourless
_exptl_crystal_density_diffrn 1.204
_exptl_crystal_density_meas ?
_exptl_crystal_density_method 'not measured'
_exptl_crystal_description block
_exptl_crystal_F_000 1984
_exptl_crystal_size_max .50
_exptl_crystal_size_mid .30
_exptl_crystal_size_min .30
_refine_diff_density_max .137
_refine_diff_density_min -.130
_refine_ls_extinction_method none
_refine_ls_goodness_of_fit_ref .913
_refine_ls_hydrogen_treatment constr
_refine_ls_matrix_type full
_refine_ls_number_parameters 325
_refine_ls_number_reflns 5855
_refine_ls_number_restraints 0
_refine_ls_restrained_S_all .913
_refine_ls_R_factor_all .0909
_refine_ls_R_factor_gt .0416
_refine_ls_shift/su_max .001
_refine_ls_shift/su_mean .000
_refine_ls_structure_factor_coef Fsqd
_refine_ls_weighting_details 'calc w = 1/[\s^2^(Fo^2^)+(0.0610P)^2^] where P = (Fo^2^+2Fc^2^)/3'
_refine_ls_weighting_scheme calc
_refine_ls_wR_factor_gt .0996
_refine_ls_wR_factor_ref .1106
_reflns_number_gt 3134
_reflns_number_total 14231
_reflns_threshold_expression I>2\s(I)
_cod_data_source_file bt6095.cif
_cod_data_source_block I
_cod_depositor_comments
;
The following automatic conversions were performed:

'_exptl_crystal_density_meas' value 'not measured' was changed to '?'
- the value is perceived as not measured.

Automatic conversion script
Id: cif_fix_values 3008 2015-01-20 13:52:24Z robertas 
;
_cod_database_code 2200825
_cod_database_fobs_code 2200825

loop_
_symmetry_equiv_pos_as_xyz
'x, y, z'
'-x+1/2, -y, z+1/2'
'-x, y+1/2, -z+1/2'
'x+1/2, -y+1/2, -z'
'-x, -y, -z'
'x-1/2, y, -z-1/2'
'x, -y-1/2, z-1/2'
'-x-1/2, y-1/2, z'

loop_
_atom_site_label
_atom_site_fract_x
_atom_site_fract_y
_atom_site_fract_z
_atom_site_U_iso_or_equiv
_atom_site_adp_type
_atom_site_calc_flag
_atom_site_refinement_flags
_atom_site_occupancy
_atom_site_disorder_assembly
_atom_site_disorder_group
_atom_site_type_symbol
C1 .20027(8) .31096(7) .33417(5) .0580(3) Uani d . 1 . . C
C2 .14556(9) .38980(8) .35831(6) .0768(4) Uani d . 1 . . C
H2A .0951 .4047 .3335 .092 Uiso calc R 1 . . H
H2B .1836 .4430 .3626 .092 Uiso calc R 1 . . H
C3 .11097(9) .35766(8) .41600(5) .0783(4) Uani d . 1 . . C
H3A .1485 .3812 .4464 .094 Uiso calc R 1 . . H
H3B .0486 .3766 .4221 .094 Uiso calc R 1 . . H
C4 .11771(8) .25669(8) .41268(5) .0611(3) Uani d . 1 . . C
C5 .08016(9) .19362(10) .44885(5) .0722(4) Uani d . 1 . . C
H5A .0478 .2123 .4806 .087 Uiso calc R 1 . . H
C6 .09084(9) .10301(9) .43769(5) .0739(4) Uani d . 1 . . C
H6A .0668 .0601 .4624 .089 Uiso calc R 1 . . H
C7 .13734(8) .07557(8) .38976(5) .0662(4) Uani d . 1 . . C
H7A .1431 .0141 .3819 .079 Uiso calc R 1 . . H
C8 .17513(8) .13801(8) .35357(5) .0587(3) Uani d . 1 . . C
H8A .2053 .1187 .3211 .070 Uiso calc R 1 . . H
C9 .16831(7) .22997(8) .36537(4) .0533(3) Uani d . 1 . . C
C11 .26309(8) .32239(7) .29351(5) .0558(3) Uani d . 1 . . C
C12 .27676(10) .41267(7) .26371(5) .0748(4) Uani d . 1 . . C
H12A .3165 .4515 .2857 .090 Uiso calc R 1 . . H
H12B .2190 .4433 .2585 .090 Uiso calc R 1 . . H
C13 .31972(10) .39022(8) .20656(5) .0767(4) Uani d . 1 . . C
H13A .2750 .3928 .1764 .092 Uiso calc R 1 . . H
H13B .3688 .4318 .1979 .092 Uiso calc R 1 . . H
C14 .35463(8) .29618(8) .21408(5) .0602(3) Uani d . 1 . . C
C15 .40957(9) .24724(10) .17801(5) .0767(4) Uani d . 1 . . C
H15A .4274 .2719 .1435 .092 Uiso calc R 1 . . H
C16 .43788(9) .16208(10) .19320(6) .0795(4) Uani d . 1 . . C
H16A .4733 .1283 .1683 .095 Uiso calc R 1 . . H
C17 .41396(8) .12623(8) .24534(6) .0716(4) Uani d . 1 . . C
H17A .4356 .0696 .2560 .086 Uiso calc R 1 . . H
C18 .35805(8) .17418(8) .28177(5) .0600(3) Uani d . 1 . . C
H18A .3427 .1503 .3170 .072 Uiso calc R 1 . . H
C19 .32498(8) .25876(7) .26516(4) .0526(3) Uani d . 1 . . C
C21 .72005(8) .20233(7) .41483(5) .0536(3) Uani d . 1 . . C
C22 .69592(9) .11535(7) .38350(5) .0700(4) Uani d . 1 . . C
H22A .7497 .0786 .3775 .084 Uiso calc R 1 . . H
H22B .6519 .0803 .4049 .084 Uiso calc R 1 . . H
C23 .65589(9) .14592(8) .32712(5) .0709(4) Uani d . 1 . . C
H23A .7010 .1428 .2972 .085 Uiso calc R 1 . . H
H23B .6042 .1087 .3167 .085 Uiso calc R 1 . . H
C24 .62725(8) .24193(8) .33761(4) .0570(3) Uani d . 1 . . C
C25 .57129(9) .29636(9) .30503(5) .0695(4) Uani d . 1 . . C
H25A .5484 .2753 .2707 .083 Uiso calc R 1 . . H
C26 .54973(9) .38185(9) .32374(5) .0727(4) Uani d . 1 . . C
H26A .5124 .4188 .3019 .087 Uiso calc R 1 . . H
C27 .58341(9) .41327(8) .37506(5) .0668(4) Uani d . 1 . . C
H27A .5676 .4708 .3877 .080 Uiso calc R 1 . . H
C28 .64006(8) .36000(7) .40752(5) .0582(3) Uani d . 1 . . C
H28A .6621 .3814 .4420 .070 Uiso calc R 1 . . H
C29 .66425(7) .27360(7) .38837(4) .0513(3) Uani d . 1 . . C
C31 .78309(8) .20507(7) .45581(5) .0544(3) Uani d . 1 . . C
C32 .82550(9) .11976(7) .48076(5) .0695(4) Uani d . 1 . . C
H32A .8741 .0977 .4567 .083 Uiso calc R 1 . . H
H32B .7803 .0724 .4849 .083 Uiso calc R 1 . . H
C33 .86245(9) .14824(8) .53862(5) .0703(4) Uani d . 1 . . C
H33A .8198 .1335 .5686 .084 Uiso calc R 1 . . H
H33B .9201 .1189 .5465 .084 Uiso calc R 1 . . H
C34 .87398(8) .24868(8) .53313(5) .0569(3) Uani d . 1 . . C
C35 .92439(9) .30565(9) .56701(5) .0688(4) Uani d . 1 . . C
H35A .9539 .2833 .5989 .083 Uiso calc R 1 . . H
C36 .93065(9) .39621(9) .55318(5) .0732(4) Uani d . 1 . . C
H36A .9633 .4355 .5763 .088 Uiso calc R 1 . . H
C37 .88828(9) .42847(8) .50484(5) .0675(4) Uani d . 1 . . C
H37A .8943 .4892 .4951 .081 Uiso calc R 1 . . H
C38 .83737(8) .37186(7) .47097(5) .0574(3) Uani d . 1 . . C
H38A .8095 .3943 .4385 .069 Uiso calc R 1 . . H
C39 .82779(8) .28109(7) .48554(4) .0516(3) Uani d . 1 . . C

loop_
_atom_site_aniso_label
_atom_site_aniso_U_11
_atom_site_aniso_U_22
_atom_site_aniso_U_33
_atom_site_aniso_U_12
_atom_site_aniso_U_13
_atom_site_aniso_U_23
C1 .0604(8) .0505(7) .0631(7) .0029(6) -.0041(7) -.0122(6)
C2 .0728(9) .0578(8) .0997(10) .0063(7) .0040(8) -.0152(7)
C3 .0653(9) .0814(10) .0883(10) .0073(7) .0061(8) -.0319(8)
C4 .0534(8) .0732(8) .0568(7) .0040(6) -.0021(6) -.0175(6)
C5 .0623(9) .1017(10) .0526(8) .0041(8) .0087(7) -.0095(7)
C6 .0717(10) .0894(10) .0608(8) -.0014(8) .0038(7) .0102(7)
C7 .0686(9) .0652(8) .0649(8) .0020(7) .0039(7) .0048(6)
C8 .0615(8) .0584(7) .0562(7) .0016(6) .0073(6) -.0046(6)
C9 .0492(7) .0589(7) .0519(7) .0029(6) -.0018(6) -.0083(6)
C11 .0620(8) .0485(7) .0568(7) -.0027(6) -.0053(6) -.0058(5)
C12 .0850(10) .0541(8) .0851(9) -.0059(7) -.0081(8) .0024(6)
C13 .0879(11) .0705(9) .0717(9) -.0205(8) -.0107(8) .0114(7)
C14 .0608(8) .0678(8) .0521(7) -.0148(6) -.0039(6) -.0062(6)
C15 .0740(10) .0968(11) .0592(8) -.0218(8) .0066(7) -.0090(8)
C16 .0658(9) .0937(11) .0791(10) -.0088(8) .0171(8) -.0321(8)
C17 .0597(8) .0653(8) .0899(10) -.0015(7) .0046(8) -.0184(7)
C18 .0582(8) .0591(8) .0627(7) -.0036(6) .0043(6) -.0066(6)
C19 .0544(7) .0516(7) .0518(7) -.0083(6) -.0025(6) -.0062(5)
C21 .0568(7) .0480(7) .0560(7) -.0027(6) .0046(6) .0016(5)
C22 .0720(9) .0557(8) .0823(9) -.0067(7) -.0014(7) -.0059(6)
C23 .0818(10) .0615(8) .0693(9) -.0191(7) .0012(7) -.0110(6)
C24 .0588(8) .0594(7) .0530(7) -.0155(6) .0025(6) .0022(6)
C25 .0721(9) .0770(9) .0593(8) -.0211(8) -.0102(7) .0087(7)
C26 .0670(9) .0742(9) .0770(9) -.0045(7) -.0127(7) .0194(7)
C27 .0640(8) .0620(8) .0742(9) .0052(7) .0007(7) .0037(7)
C28 .0592(8) .0610(8) .0543(7) .0016(6) .0004(6) -.0021(6)
C29 .0514(7) .0521(7) .0504(7) -.0072(6) .0045(6) .0012(5)
C31 .0567(7) .0492(7) .0574(7) .0007(6) .0049(6) .0029(5)
C32 .0665(9) .0528(7) .0892(10) .0032(6) -.0017(7) .0088(6)
C33 .0625(8) .0728(9) .0756(9) .0079(7) -.0019(7) .0206(7)
C34 .0520(7) .0670(8) .0517(7) .0083(6) .0039(6) .0046(6)
C35 .0638(9) .0886(10) .0539(7) .0141(8) -.0069(7) -.0030(7)
C36 .0694(9) .0797(9) .0703(9) .0024(7) -.0098(7) -.0202(8)
C37 .0731(9) .0581(7) .0711(8) -.0007(7) -.0040(8) -.0070(6)
C38 .0633(8) .0538(7) .0551(7) .0012(6) -.0046(6) .0001(6)
C39 .0510(7) .0537(7) .0500(7) .0053(6) .0047(6) .0008(6)

loop_
_atom_type_symbol
_atom_type_description
_atom_type_scat_dispersion_real
_atom_type_scat_dispersion_imag
_atom_type_scat_source
C C .0033 .0016 'International Tables Vol C Tables 4.2.6.8 and 6.1.1.4'
H H .0000 .0000 'International Tables Vol C Tables 4.2.6.8 and 6.1.1.4'

loop_
_geom_angle_atom_site_label_1
_geom_angle_atom_site_label_2
_geom_angle_atom_site_label_3
_geom_angle
C11 C1 C9 132.46(10)
C11 C1 C2 122.27(10)
C9 C1 C2 105.26(10)
C1 C2 C3 105.72(10)
C1 C2 H2A 110.6
C3 C2 H2A 110.6
C1 C2 H2B 110.6
C3 C2 H2B 110.6
H2A C2 H2B 108.7
C4 C3 C2 103.93(9)
C4 C3 H3A 111.0
C2 C3 H3A 111.0
C4 C3 H3B 111.0
C2 C3 H3B 111.0
H3A C3 H3B 109.0
C5 C4 C9 121.11(11)
C5 C4 C3 127.89(11)
C9 C4 C3 111.00(11)
C6 C5 C4 119.59(11)
C6 C5 H5A 120.2
C4 C5 H5A 120.2
C5 C6 C7 119.96(12)
C5 C6 H6A 120.0
C7 C6 H6A 120.0
C8 C7 C6 120.77(11)
C8 C7 H7A 119.6
C6 C7 H7A 119.6
C7 C8 C9 120.13(11)
C7 C8 H8A 119.9
C9 C8 H8A 119.9
C8 C9 C4 118.30(11)
C8 C9 C1 131.80(10)
C4 C9 C1 109.74(10)
C1 C11 C19 132.17(10)
C1 C11 C12 122.11(10)
C19 C11 C12 105.57(10)
C11 C12 C13 105.83(9)
C11 C12 H12A 110.6
C13 C12 H12A 110.6
C11 C12 H12B 110.6
C13 C12 H12B 110.6
H12A C12 H12B 108.7
C14 C13 C12 103.90(9)
C14 C13 H13A 111.0
C12 C13 H13A 111.0
C14 C13 H13B 111.0
C12 C13 H13B 111.0
H13A C13 H13B 109.0
C15 C14 C19 120.57(12)
C15 C14 C13 128.10(12)
C19 C14 C13 111.33(11)
C16 C15 C14 119.84(12)
C16 C15 H15A 120.1
C14 C15 H15A 120.1
C15 C16 C17 120.34(12)
C15 C16 H16A 119.8
C17 C16 H16A 119.8
C18 C17 C16 120.45(12)
C18 C17 H17A 119.8
C16 C17 H17A 119.8
C17 C18 C19 119.38(11)
C17 C18 H18A 120.3
C19 C18 H18A 120.3
C14 C19 C18 119.16(11)
C14 C19 C11 109.47(10)
C18 C19 C11 131.33(10)
C31 C21 C29 132.03(10)
C31 C21 C22 122.44(10)
C29 C21 C22 105.47(10)
C23 C22 C21 105.30(9)
C23 C22 H22A 110.7
C21 C22 H22A 110.7
C23 C22 H22B 110.7
C21 C22 H22B 110.7
H22A C22 H22B 108.8
C24 C23 C22 104.18(9)
C24 C23 H23A 110.9
C22 C23 H23A 110.9
C24 C23 H23B 110.9
C22 C23 H23B 110.9
H23A C23 H23B 108.9
C25 C24 C29 120.91(11)
C25 C24 C23 128.68(11)
C29 C24 C23 110.40(10)
C26 C25 C24 119.51(11)
C26 C25 H25A 120.2
C24 C25 H25A 120.2
C25 C26 C27 120.32(12)
C25 C26 H26A 119.8
C27 C26 H26A 119.8
C28 C27 C26 120.63(11)
C28 C27 H27A 119.7
C26 C27 H27A 119.7
C27 C28 C29 119.66(11)
C27 C28 H28A 120.2
C29 C28 H28A 120.2
C24 C29 C28 118.88(10)
C24 C29 C21 109.95(10)
C28 C29 C21 131.01(10)
C21 C31 C39 132.31(10)
C21 C31 C32 122.47(10)
C39 C31 C32 105.21(10)
C31 C32 C33 105.25(9)
C31 C32 H32A 110.7
C33 C32 H32A 110.7
C31 C32 H32B 110.7
C33 C32 H32B 110.7
H32A C32 H32B 108.8
C34 C33 C32 103.63(9)
C34 C33 H33A 111.0
C32 C33 H33A 111.0
C34 C33 H33B 111.0
C32 C33 H33B 111.0
H33A C33 H33B 109.0
C35 C34 C39 121.28(11)
C35 C34 C33 127.99(11)
C39 C34 C33 110.70(10)
C34 C35 C36 119.40(11)
C34 C35 H35A 120.3
C36 C35 H35A 120.3
C35 C36 C37 119.89(12)
C35 C36 H36A 120.1
C37 C36 H36A 120.1
C38 C37 C36 120.91(11)
C38 C37 H37A 119.5
C36 C37 H37A 119.5
C37 C38 C39 119.77(11)
C37 C38 H38A 120.1
C39 C38 H38A 120.1
C38 C39 C34 118.64(10)
C38 C39 C31 131.28(10)
C34 C39 C31 109.74(10)

loop_
_geom_bond_atom_site_label_1
_geom_bond_atom_site_label_2
_geom_bond_site_symmetry_2
_geom_bond_distance
_geom_bond_publ_flag
C1 C11 . 1.3428(16) ?
C1 C9 . 1.4811(15) ?
C1 C2 . 1.5258(15) ?
C2 C3 . 1.5284(16) ?
C2 H2A . .9700 ?
C2 H2B . .9700 ?
C3 C4 . 1.4966(16) ?
C3 H3A . .9700 ?
C3 H3B . .9700 ?
C4 C5 . 1.3788(16) ?
C4 C9 . 1.3982(14) ?
C5 C6 . 1.3728(16) ?
C5 H5A . .9300 ?
C6 C7 . 1.3822(16) ?
C6 H6A . .9300 ?
C7 C8 . 1.3741(15) ?
C7 H7A . .9300 ?
C8 C9 . 1.3899(14) ?
C8 H8A . .9300 ?
C11 C19 . 1.4696(15) ?
C11 C12 . 1.5205(14) ?
C12 C13 . 1.5251(16) ?
C12 H12A . .9700 ?
C12 H12B . .9700 ?
C13 C14 . 1.4913(16) ?
C13 H13A . .9700 ?
C13 H13B . .9700 ?
C14 C15 . 1.3783(16) ?
C14 C19 . 1.3954(15) ?
C15 C16 . 1.3724(17) ?
C15 H15A . .9300 ?
C16 C17 . 1.3845(17) ?
C16 H16A . .9300 ?
C17 C18 . 1.3843(15) ?
C17 H17A . .9300 ?
C18 C19 . 1.3966(15) ?
C18 H18A . .9300 ?
C21 C31 . 1.3403(16) ?
C21 C29 . 1.4736(15) ?
C21 C22 . 1.5238(14) ?
C22 C23 . 1.5228(15) ?
C22 H22A . .9700 ?
C22 H22B . .9700 ?
C23 C24 . 1.4997(15) ?
C23 H23A . .9700 ?
C23 H23B . .9700 ?
C24 C25 . 1.3838(16) ?
C24 C29 . 1.3961(14) ?
C25 C26 . 1.3745(16) ?
C25 H25A . .9300 ?
C26 C27 . 1.3878(16) ?
C26 H26A . .9300 ?
C27 C28 . 1.3785(15) ?
C27 H27A . .9300 ?
C28 C29 . 1.3996(14) ?
C28 H28A . .9300 ?
C31 C39 . 1.4782(15) ?
C31 C32 . 1.5242(14) ?
C32 C33 . 1.5281(16) ?
C32 H32A . .9700 ?
C32 H32B . .9700 ?
C33 C34 . 1.4987(15) ?
C33 H33A . .9700 ?
C33 H33B . .9700 ?
C34 C35 . 1.3772(16) ?
C34 C39 . 1.3967(14) ?
C35 C36 . 1.3798(16) ?
C35 H35A . .9300 ?
C36 C37 . 1.3841(15) ?
C36 H36A . .9300 ?
C37 C38 . 1.3779(15) ?
C37 H37A . .9300 ?
C38 C39 . 1.3911(14) ?
C38 H38A . .9300 ?

loop_
_geom_torsion_atom_site_label_1
_geom_torsion_atom_site_label_2
_geom_torsion_atom_site_label_3
_geom_torsion_atom_site_label_4
_geom_torsion
C11 C1 C2 C3 -158.94(11)
C9 C1 C2 C3 20.41(13)
C1 C2 C3 C4 -19.60(13)
C2 C3 C4 C5 -167.01(12)
C2 C3 C4 C9 11.98(14)
C9 C4 C5 C6 -1.42(19)
C3 C4 C5 C6 177.48(12)
C4 C5 C6 C7 -1.4(2)
C5 C6 C7 C8 1.6(2)
C6 C7 C8 C9 1.11(18)
C7 C8 C9 C4 -3.81(17)
C7 C8 C9 C1 -178.71(12)
C5 C4 C9 C8 4.00(17)
C3 C4 C9 C8 -175.07(10)
C5 C4 C9 C1 179.96(11)
C3 C4 C9 C1 .89(14)
C11 C1 C9 C8 -19.0(2)
C2 C1 C9 C8 161.75(12)
C11 C1 C9 C4 165.78(13)
C2 C1 C9 C4 -13.47(13)
C9 C1 C11 C19 -1.1(2)
C2 C1 C11 C19 178.09(11)
C9 C1 C11 C12 173.63(11)
C2 C1 C11 C12 -7.23(18)
C1 C11 C12 C13 -155.96(11)
C19 C11 C12 C13 19.95(13)
C11 C12 C13 C14 -17.36(13)
C12 C13 C14 C15 -170.94(12)
C12 C13 C14 C19 8.72(13)
C19 C14 C15 C16 -2.15(18)
C13 C14 C15 C16 177.48(12)
C14 C15 C16 C17 -2.1(2)
C15 C16 C17 C18 2.8(2)
C16 C17 C18 C19 .78(18)
C15 C14 C19 C18 5.64(17)
C13 C14 C19 C18 -174.04(10)
C15 C14 C19 C11 -176.37(10)
C13 C14 C19 C11 3.94(13)
C17 C18 C19 C14 -4.91(17)
C17 C18 C19 C11 177.62(11)
C1 C11 C19 C14 160.31(12)
C12 C11 C19 C14 -15.02(13)
C1 C11 C19 C18 -22.0(2)
C12 C11 C19 C18 162.64(12)
C31 C21 C22 C23 -156.57(11)
C29 C21 C22 C23 21.07(12)
C21 C22 C23 C24 -20.49(13)
C22 C23 C24 C25 -165.93(12)
C22 C23 C24 C29 12.86(13)
C29 C24 C25 C26 -1.90(18)
C23 C24 C25 C26 176.78(11)
C24 C25 C26 C27 -.33(19)
C25 C26 C27 C28 1.09(19)
C26 C27 C28 C29 .38(18)
C25 C24 C29 C28 3.32(17)
C23 C24 C29 C28 -175.58(10)
C25 C24 C29 C21 179.36(10)
C23 C24 C29 C21 .46(13)
C27 C28 C29 C24 -2.53(16)
C27 C28 C29 C21 -177.60(11)
C31 C21 C29 C24 163.67(12)
C22 C21 C29 C24 -13.66(12)
C31 C21 C29 C28 -20.9(2)
C22 C21 C29 C28 161.75(11)
C29 C21 C31 C39 -7.8(2)
C22 C21 C31 C39 169.12(11)
C29 C21 C31 C32 173.48(11)
C22 C21 C31 C32 -9.57(18)
C21 C31 C32 C33 -158.52(11)
C39 C31 C32 C33 22.49(12)
C31 C32 C33 C34 -22.36(13)
C32 C33 C34 C35 -163.15(12)
C32 C33 C34 C39 14.58(13)
C39 C34 C35 C36 -1.09(18)
C33 C34 C35 C36 176.43(12)
C34 C35 C36 C37 -1.59(19)
C35 C36 C37 C38 2.0(2)
C36 C37 C38 C39 .35(18)
C37 C38 C39 C34 -2.96(17)
C37 C38 C39 C31 -175.54(11)
C35 C34 C39 C38 3.36(17)
C33 C34 C39 C38 -174.55(10)
C35 C34 C39 C31 177.44(10)
C33 C34 C39 C31 -.47(13)
C21 C31 C39 C38 -19.8(2)
C32 C31 C39 C38 159.10(12)
C21 C31 C39 C34 167.16(13)
C32 C31 C39 C34 -13.99(12)

loop_
_cod_related_entry_id
_cod_related_entry_database
_cod_related_entry_code
1 ChemSpider 4481121
